data_4331434
loop_
_publ_author_name
'Alekel, T.'
'Keszler, D.A.'

_publ_section_title
;
 New strontium borate halides: Sr5 (B O3)3 X (X= F, Br)
;
_journal_name_full 'Inorganic Chemistry'
_journal_page_first 101
_journal_page_last 105
_journal_paper_doi 10.1021/ic00053a017
_journal_volume 32
_journal_year 1993
_chemical_formula_sum 'B3 F O9 Sr5'
_chemical_name_systematic 'Sr5 F (B O3)3'
_space_group_IT_number 62
_symmetry_space_group_name_Hall '-P 2ac 2n'
_symmetry_space_group_name_H-M 'P n m a'
_cell_angle_alpha 90
_cell_angle_beta 90
_cell_angle_gamma 90
_cell_formula_units_Z 4
_cell_length_a 7.22
_cell_length_b 14.092
_cell_length_c 9.81
_cell_volume 998.111
_citation_journal_id_ASTM INOCAJ
_cod_data_source_file boron_436.cif
_cod_data_source_block B3F1O9Sr5
_cod_original_formula_sum 'B3 F1 O9 Sr5'
_cod_database_code 4331434

loop_
_symmetry_equiv_pos_as_xyz
x,y,z
-x+1/2,-y,z+1/2
x+1/2,-y+1/2,-z+1/2
-x,y+1/2,-z
-x,-y,-z
x-1/2,y,-z-1/2
-x-1/2,y-1/2,z-1/2
x,-y-1/2,z

loop_
_atom_site_label
_atom_site_type_symbol
_atom_site_fract_x
_atom_site_fract_y
_atom_site_fract_z
_atom_site_occupancy
_atom_site_U_iso_or_equiv
O2 O-2 0.774 0.4301 0.93 1 0.0
O4 O-2 0.119 0.25 0.955 1 0.0
Sr1 Sr+2 0.2887 0.25 0.4814 1 0.0
O5 O-2 0.91 0.0902 0.153 1 0.0
O6 O-2 0.445 0.25 0.963 1 0.0
O3 O-2 0.281 0.4543 0.896 1 0.0
Sr2 Sr+2 0.249 0.3801 0.126 1 0.0
B1 B+3 0.799 0.04 0.061 1 0.0
Sr3 Sr+2 0.0286 0.388 0.747 1 0.0
O1 O-2 0.283 0.25 0.748 1 0.0
F1 F-1 0.135 0.25 0.265 1 0.0
B2 B+3 0.286 0.25 0.891 1 0.0
